data_4024294
loop_
_publ_author_name
'Eric Fillion'
'Ashraf Wilsily'
'Dan Fishlock'

_publ_section_title
;
Probing Persistent Intramolecular C-H...X (X = O, S, Br, Cl, and F)
Bonding in Solution Using Benzyl Meldrum's Acid Derivatives
;
_journal_name_full 'Journal of Organic Chemistry'
_journal_page_first 1259
_journal_page_last 1267
_journal_paper_doi 10.1021/jo802311w
_journal_volume 74
_journal_year 2009
_chemical_formula_sum 'C16 H20 O6'
_chemical_formula_weight 308.32
_chemical_name_systematic
; 
 ? 
;
_space_group_IT_number 14
_symmetry_cell_setting monoclinic
_symmetry_space_group_name_Hall '-P 2yn'
_symmetry_space_group_name_H-M 'P 1 21/n 1'
_atom_sites_solution_hydrogens geom
_atom_sites_solution_primary direct
_atom_sites_solution_secondary difmap
_audit_creation_method SHELXL-97
_cell_angle_alpha 90.00
_cell_angle_beta 107.625(1)
_cell_angle_gamma 90.00
_cell_formula_units_Z 4
_cell_length_a 11.5072(7)
_cell_length_b 9.0242(6)
_cell_length_c 15.2500(10)
_cell_measurement_reflns_used 5580
_cell_measurement_temperature 180(1)
_cell_measurement_theta_max 30.03
_cell_measurement_theta_min 2.64
_cell_volume 1509.27(17)
_computing_cell_refinement SAINT
_computing_data_collection SMART
_computing_data_reduction SAINT
_computing_molecular_graphics SHELXTL
_computing_publication_material SHELXTL
_computing_structure_refinement SHELXTL
_computing_structure_solution SHELXTL
_diffrn_ambient_temperature 180(1)
_diffrn_measured_fraction_theta_full 0.999
_diffrn_measured_fraction_theta_max 0.999
_diffrn_measurement_device_type 'Bruker APEX'
_diffrn_measurement_method Omega
_diffrn_radiation_monochromator graphite
_diffrn_radiation_source 'fine-focus sealed tube'
_diffrn_radiation_type MoK\a
_diffrn_radiation_wavelength 0.71073
_diffrn_reflns_av_R_equivalents 0.0384
_diffrn_reflns_av_sigmaI/netI 0.0273
_diffrn_reflns_limit_h_max 15
_diffrn_reflns_limit_h_min -15
_diffrn_reflns_limit_k_max 11
_diffrn_reflns_limit_k_min -11
_diffrn_reflns_limit_l_max 20
_diffrn_reflns_limit_l_min -20
_diffrn_reflns_number 15672
_diffrn_reflns_theta_full 27.87
_diffrn_reflns_theta_max 27.87
_diffrn_reflns_theta_min 1.96
_exptl_absorpt_coefficient_mu 0.104
_exptl_absorpt_correction_type none
_exptl_crystal_colour Colourless
_exptl_crystal_density_diffrn 1.357
_exptl_crystal_density_method 'not measured'
_exptl_crystal_description 'Plate fragment'
_exptl_crystal_F_000 656
_exptl_crystal_size_max 0.38
_exptl_crystal_size_mid 0.35
_exptl_crystal_size_min 0.18
_refine_diff_density_max 0.257
_refine_diff_density_min -0.259
_refine_diff_density_rms 0.054
_refine_ls_extinction_coef 0.0169(18)
_refine_ls_extinction_expression Fc^*^=kFc[1+0.001xFc^2^\l^3^/sin(2\q)]^-1/4^
_refine_ls_extinction_method SHELXL
_refine_ls_goodness_of_fit_ref 1.012
_refine_ls_hydrogen_treatment mixed
_refine_ls_matrix_type full
_refine_ls_number_parameters 209
_refine_ls_number_reflns 3593
_refine_ls_number_restraints 0
_refine_ls_restrained_S_all 1.012
_refine_ls_R_factor_all 0.0437
_refine_ls_R_factor_gt 0.0389
_refine_ls_shift/su_max 0.001
_refine_ls_shift/su_mean 0.000
_refine_ls_structure_factor_coef Fsqd
_refine_ls_weighting_details 'calc w=1/[\s^2^(Fo^2^)+(0.0100P)^2^+0.0000P] where P=(Fo^2^+2Fc^2^)/3'
_refine_ls_weighting_scheme calc
_refine_ls_wR_factor_gt 0.0991
_refine_ls_wR_factor_ref 0.1019
_reflns_number_gt 3109
_reflns_number_total 3593
_reflns_threshold_expression >2sigma(I)
_cod_data_source_file jo802311w_si_003.cif
_cod_data_source_block ef1268m
_cod_depositor_comments
;
The following automatic conversions were performed:
'_symmetry_cell_setting' value 'Monoclinic' changed to 'monoclinic'
according to '/home/saulius/struct/CIF-dictionaries/cif_core.dic'
dictionary named 'cif_core.dic' version 2.4.1 from
2010-06-29.

'_exptl_absorpt_correction_type' value 'None' changed to
'none' according to '/home/saulius/struct/CIF-dictionaries/cif_core.dic'
dictionary named 'cif_core.dic' version 2.4.1 from 2010-06-29.

Automatic conversion script
Id: cif_fix_enum 1527 2010-12-29 10:47:43Z saulius 
;
_cod_original_sg_symbol_H-M P2(1)/n
_cod_database_code 4024294

loop_
_symmetry_equiv_pos_as_xyz
'x, y, z'
'-x+1/2, y+1/2, -z+1/2'
'-x, -y, -z'
'x-1/2, -y-1/2, z-1/2'

loop_
_atom_site_label
_atom_site_type_symbol
_atom_site_fract_x
_atom_site_fract_y
_atom_site_fract_z
_atom_site_U_iso_or_equiv
_atom_site_adp_type
_atom_site_occupancy
_atom_site_symmetry_multiplicity
_atom_site_calc_flag
_atom_site_refinement_flags
_atom_site_disorder_assembly
_atom_site_disorder_group
O1 O 0.18979(8) 0.09383(9) 0.36916(6) 0.0383(2) Uani 1 1 d . . .
C2 C 0.10350(11) 0.21226(13) 0.34036(9) 0.0349(3) Uani 1 1 d . . .
O3 O 0.16440(7) 0.35219(9) 0.36575(6) 0.0348(2) Uani 1 1 d . . .
C4 C 0.27000(11) 0.37867(13) 0.34729(8) 0.0285(3) Uani 1 1 d . . .
C5 C 0.34012(10) 0.24717(11) 0.32727(8) 0.0252(3) Uani 1 1 d . . .
C6 C 0.29916(10) 0.09925(12) 0.35382(8) 0.0274(3) Uani 1 1 d . . .
C7 C 0.01770(13) 0.19813(17) 0.39717(11) 0.0534(4) Uani 1 1 d . . .
H7X H -0.0235 0.1019 0.3852 0.080 Uiso 1 1 calc R . .
H7Y H -0.0431 0.2776 0.3807 0.080 Uiso 1 1 calc R . .
H7Z H 0.0638 0.2057 0.4626 0.080 Uiso 1 1 calc R . .
C8 C 0.04215(12) 0.20866(15) 0.23888(10) 0.0444(3) Uani 1 1 d . . .
H8X H 0.1031 0.2219 0.2065 0.067 Uiso 1 1 calc R . .
H8Y H -0.0181 0.2887 0.2218 0.067 Uiso 1 1 calc R . .
H8Z H 0.0012 0.1130 0.2218 0.067 Uiso 1 1 calc R . .
O9 O 0.30573(8) 0.50370(9) 0.35164(6) 0.0399(2) Uani 1 1 d . . .
O10 O 0.35850(8) -0.01128(8) 0.36462(6) 0.0374(2) Uani 1 1 d . . .
C11 C 0.47873(10) 0.27500(12) 0.37260(8) 0.0294(3) Uani 1 1 d . . .
H11 H 0.4950 0.3771 0.3536 0.035 Uiso 1 1 calc R . .
C12 C 0.56074(10) 0.17162(12) 0.33901(8) 0.0284(3) Uani 1 1 d . . .
C13 C 0.63803(11) 0.06954(13) 0.39759(9) 0.0349(3) Uani 1 1 d . . .
H13 H 0.6373 0.0609 0.4595 0.042 Uiso 1 1 calc R . .
C14 C 0.71505(11) -0.01852(14) 0.36669(9) 0.0387(3) Uani 1 1 d . . .
H14 H 0.7663 -0.0878 0.4074 0.046 Uiso 1 1 calc R . .
C15 C 0.71907(11) -0.00772(14) 0.27701(9) 0.0373(3) Uani 1 1 d . . .
H15 H 0.7724 -0.0693 0.2564 0.045 Uiso 1 1 calc R . .
C16 C 0.64486(11) 0.09334(13) 0.21787(9) 0.0322(3) Uani 1 1 d . . .
C17 C 0.56530(10) 0.18270(12) 0.24895(8) 0.0285(3) Uani 1 1 d . . .
O18 O 0.64418(8) 0.11600(10) 0.12869(6) 0.0432(2) Uani 1 1 d . . .
C19 C 0.72462(13) 0.02785(16) 0.09543(10) 0.0485(4) Uani 1 1 d . . .
H19X H 0.8091 0.0479 0.1320 0.073 Uiso 1 1 calc R . .
H19Y H 0.7138 0.0523 0.0308 0.073 Uiso 1 1 calc R . .
H19Z H 0.7063 -0.0773 0.1006 0.073 Uiso 1 1 calc R . .
O20 O 0.49681(7) 0.29278(8) 0.19387(6) 0.0329(2) Uani 1 1 d . . .
C21 C 0.40975(11) 0.24586(14) 0.10921(8) 0.0353(3) Uani 1 1 d . . .
H21X H 0.4522 0.2236 0.0639 0.053 Uiso 1 1 calc R . .
H21Y H 0.3502 0.3251 0.0857 0.053 Uiso 1 1 calc R . .
H21Z H 0.3675 0.1568 0.1203 0.053 Uiso 1 1 calc R . .
C22 C 0.50782(12) 0.27942(14) 0.47725(9) 0.0401(3) Uani 1 1 d . . .
H22X H 0.4906 0.1824 0.4994 0.060 Uiso 1 1 calc R . .
H22Y H 0.4574 0.3551 0.4942 0.060 Uiso 1 1 calc R . .
H22Z H 0.5942 0.3036 0.5053 0.060 Uiso 1 1 calc R . .
H5 H 0.3242(11) 0.2449(11) 0.2623(9) 0.028(3) Uiso 1 1 d . . .

loop_
_atom_site_aniso_label
_atom_site_aniso_U_11
_atom_site_aniso_U_22
_atom_site_aniso_U_33
_atom_site_aniso_U_23
_atom_site_aniso_U_13
_atom_site_aniso_U_12
O1 0.0296(5) 0.0316(5) 0.0567(6) 0.0109(4) 0.0174(4) 0.0016(4)
C2 0.0287(6) 0.0293(6) 0.0474(8) -0.0001(5) 0.0128(6) 0.0007(5)
O3 0.0339(5) 0.0318(5) 0.0423(5) -0.0076(4) 0.0172(4) -0.0002(4)
C4 0.0309(6) 0.0291(6) 0.0246(6) -0.0005(5) 0.0072(5) 0.0013(5)
C5 0.0278(6) 0.0245(6) 0.0232(6) -0.0007(5) 0.0076(5) -0.0003(5)
C6 0.0270(6) 0.0280(6) 0.0258(6) -0.0001(5) 0.0061(5) -0.0014(5)
C7 0.0373(8) 0.0597(9) 0.0710(11) 0.0064(8) 0.0279(8) 0.0026(7)
C8 0.0346(7) 0.0406(8) 0.0518(9) -0.0096(6) 0.0037(7) 0.0044(6)
O9 0.0444(5) 0.0245(5) 0.0513(6) -0.0028(4) 0.0155(5) -0.0012(4)
O10 0.0347(5) 0.0265(5) 0.0503(6) 0.0042(4) 0.0118(4) 0.0035(4)
C11 0.0288(6) 0.0274(6) 0.0305(7) -0.0005(5) 0.0069(5) -0.0034(5)
C12 0.0232(6) 0.0273(6) 0.0333(7) 0.0002(5) 0.0064(5) -0.0046(5)
C13 0.0287(7) 0.0401(7) 0.0334(7) 0.0055(5) 0.0055(6) -0.0021(5)
C14 0.0277(6) 0.0383(7) 0.0454(8) 0.0088(6) 0.0040(6) 0.0052(5)
C15 0.0254(6) 0.0375(7) 0.0491(8) 0.0000(6) 0.0118(6) 0.0034(5)
C16 0.0263(6) 0.0341(7) 0.0371(7) 0.0007(5) 0.0109(5) -0.0044(5)
C17 0.0237(6) 0.0247(6) 0.0355(7) 0.0025(5) 0.0068(5) -0.0025(5)
O18 0.0425(5) 0.0519(6) 0.0412(6) 0.0042(4) 0.0218(5) 0.0082(4)
C19 0.0418(8) 0.0604(9) 0.0497(9) -0.0060(7) 0.0237(7) 0.0017(7)
O20 0.0344(5) 0.0283(4) 0.0327(5) 0.0043(3) 0.0053(4) 0.0010(4)
C21 0.0323(7) 0.0414(7) 0.0314(7) 0.0017(5) 0.0085(6) 0.0023(6)
C22 0.0407(7) 0.0433(8) 0.0311(7) -0.0070(6) 0.0032(6) 0.0011(6)

loop_
_atom_type_symbol
_atom_type_description
_atom_type_scat_dispersion_real
_atom_type_scat_dispersion_imag
_atom_type_scat_source
C C 0.0033 0.0016 'International Tables Vol C Tables 4.2.6.8 and 6.1.1.4'
H H 0.0000 0.0000 'International Tables Vol C Tables 4.2.6.8 and 6.1.1.4'
O O 0.0106 0.0060 'International Tables Vol C Tables 4.2.6.8 and 6.1.1.4'

loop_
_geom_angle_atom_site_label_1
_geom_angle_atom_site_label_2
_geom_angle_atom_site_label_3
_geom_angle
_geom_angle_site_symmetry_1
_geom_angle_site_symmetry_3
_geom_angle_publ_flag
C6 O1 C2 121.04(9) . . ?
O1 C2 O3 109.63(9) . . ?
O1 C2 C8 111.54(10) . . ?
O3 C2 C8 109.67(10) . . ?
O1 C2 C7 105.96(10) . . ?
O3 C2 C7 105.70(10) . . ?
C8 C2 C7 114.09(11) . . ?
C4 O3 C2 119.69(9) . . ?
O9 C4 O3 118.15(10) . . ?
O9 C4 C5 123.67(11) . . ?
O3 C4 C5 118.09(10) . . ?
C6 C5 C4 114.15(9) . . ?
C6 C5 C11 112.63(9) . . ?
C4 C5 C11 108.70(9) . . ?
O10 C6 O1 118.12(10) . . ?
O10 C6 C5 124.36(10) . . ?
O1 C6 C5 117.49(10) . . ?
C12 C11 C22 113.91(10) . . ?
C12 C11 C5 114.11(9) . . ?
C22 C11 C5 109.83(10) . . ?
C17 C12 C13 118.05(11) . . ?
C17 C12 C11 119.99(10) . . ?
C13 C12 C11 121.86(11) . . ?
C14 C13 C12 120.84(12) . . ?
C13 C14 C15 121.00(12) . . ?
C16 C15 C14 119.47(11) . . ?
O18 C16 C15 124.20(11) . . ?
O18 C16 C17 116.08(11) . . ?
C15 C16 C17 119.71(12) . . ?
O20 C17 C12 117.74(10) . . ?
O20 C17 C16 121.12(11) . . ?
C12 C17 C16 120.92(11) . . ?
C16 O18 C19 117.37(10) . . ?
C17 O20 C21 116.61(9) . . ?

loop_
_geom_bond_atom_site_label_1
_geom_bond_atom_site_label_2
_geom_bond_distance
_geom_bond_site_symmetry_2
_geom_bond_publ_flag
O1 C6 1.3490(13) . ?
O1 C2 1.4342(14) . ?
C2 O3 1.4392(14) . ?
C2 C8 1.4942(19) . ?
C2 C7 1.5032(18) . ?
O3 C4 1.3491(14) . ?
C4 O9 1.1958(13) . ?
C4 C5 1.5172(15) . ?
C5 C6 1.5111(15) . ?
C5 C11 1.5548(16) . ?
C6 O10 1.1917(13) . ?
C11 C12 1.5219(16) . ?
C11 C22 1.5288(17) . ?
C12 C17 1.3937(16) . ?
C12 C13 1.3988(16) . ?
C13 C14 1.3755(17) . ?
C14 C15 1.3858(18) . ?
C15 C16 1.3812(17) . ?
C16 O18 1.3731(14) . ?
C16 C17 1.4057(16) . ?
C17 O20 1.3830(13) . ?
O18 C19 1.4251(15) . ?
O20 C21 1.4376(14) . ?

loop_
_cod_related_entry_id
_cod_related_entry_database
_cod_related_entry_code
1 ChemSpider 9326076
